data_7114455
loop_
_publ_author_name
'Makha, Mohamed'
'Hardie, Michaele J.'
'Raston, Colin L.'

_publ_section_title
;
 Inter-digitation approach to encapsulation of C60: [C60 &#x2282;
 (p-phenylcalix[5]arene)2]
;
_journal_issue 14
_journal_name_full 'Chemical Communications'
_journal_page_first 1446
_journal_page_last 1447
_journal_paper_doi 10.1039/b203688f
_journal_year 2002
_chemical_formula_sum 'C77.25 H54 O5'
_chemical_formula_weight 1062.20
_chemical_name_common p-phenylcalix[5]arene
_space_group_IT_number 14
_symmetry_cell_setting monoclinic
_symmetry_space_group_name_Hall '-P 2ybc'
_symmetry_space_group_name_H-M 'P 1 21/c 1'
_atom_sites_solution_hydrogens geom
_atom_sites_solution_primary direct
_atom_sites_solution_secondary difmap
_audit_creation_method SHELXL-97
_cell_angle_alpha 90.00
_cell_angle_beta 99.941(2)
_cell_angle_gamma 90.00
_cell_formula_units_Z 4
_cell_length_a 13.7426(4)
_cell_length_b 22.0634(7)
_cell_length_c 21.7546(7)
_cell_measurement_temperature 150(1)
_cell_volume 6497.1(4)
_computing_structure_refinement 'SHELXL-97 (Sheldrick, 1997)'
_computing_structure_solution 'SHELXS-97 (Sheldrick, 1990)'
_diffrn_ambient_temperature 150(1)
_diffrn_measured_fraction_theta_full 0.996
_diffrn_measured_fraction_theta_max 0.996
_diffrn_measurement_device_type CCD
_diffrn_radiation_monochromator graphite
_diffrn_radiation_source 'fine-focus sealed tube'
_diffrn_radiation_type MoK\a
_diffrn_radiation_wavelength 0.71073
_diffrn_reflns_av_R_equivalents 0.1222
_diffrn_reflns_av_sigmaI/netI 0.1076
_diffrn_reflns_limit_h_max 16
_diffrn_reflns_limit_h_min -16
_diffrn_reflns_limit_k_max 26
_diffrn_reflns_limit_k_min -26
_diffrn_reflns_limit_l_max 25
_diffrn_reflns_limit_l_min -24
_diffrn_reflns_number 42001
_diffrn_reflns_theta_full 25.00
_diffrn_reflns_theta_max 25.00
_diffrn_reflns_theta_min 2.11
_exptl_absorpt_coefficient_mu 0.067
_exptl_absorpt_correction_type none
_exptl_crystal_colour colourless
_exptl_crystal_density_diffrn 1.086
_exptl_crystal_density_method 'not measured'
_exptl_crystal_description needle
_exptl_crystal_F_000 2230
_exptl_crystal_size_max 0.20
_exptl_crystal_size_mid 0.12
_exptl_crystal_size_min 0.10
_refine_diff_density_max 1.068
_refine_diff_density_min -0.332
_refine_diff_density_rms 0.095
_refine_ls_extinction_method none
_refine_ls_goodness_of_fit_ref 1.056
_refine_ls_hydrogen_treatment noref
_refine_ls_matrix_type full
_refine_ls_number_parameters 731
_refine_ls_number_reflns 11382
_refine_ls_number_restraints 0
_refine_ls_restrained_S_all 1.056
_refine_ls_R_factor_all 0.1887
_refine_ls_R_factor_gt 0.1063
_refine_ls_shift/su_max 0.000
_refine_ls_shift/su_mean 0.000
_refine_ls_structure_factor_coef Fsqd
_refine_ls_weighting_details 'calc w==1/[\s^2^(Fo^2^)+(0.1852P)^2^+7.1821P] where P==(Fo^2^+2Fc^2^)/3'
_refine_ls_weighting_scheme calc
_refine_ls_wR_factor_gt 0.2878
_refine_ls_wR_factor_ref 0.3556
_reflns_number_gt 5935
_reflns_number_total 11382
_reflns_threshold_expression >2sigma(I)
_cod_data_source_file b203688f.txt
_cod_data_source_block c:
_cod_depositor_comments
;
The following automatic conversions were performed:
'_atom_site_symetry_multiplicity' tag replaced with
'_atom_site_symmetry_multiplicity'.

Automatic conversion script
Id: cif_correct_tags 1440 2010-10-19 06:21:57Z saulius 
;
_cod_original_cell_volume 6497.1(3)
_cod_original_sg_symbol_H-M P2(1)/c
_cod_database_code 7114455

loop_
_symmetry_equiv_pos_as_xyz
'x, y, z'
'-x, y+1/2, -z+1/2'
'-x, -y, -z'
'x, -y-1/2, z-1/2'

loop_
_atom_site_label
_atom_site_type_symbol
_atom_site_fract_x
_atom_site_fract_y
_atom_site_fract_z
_atom_site_U_iso_or_equiv
_atom_site_adp_type
_atom_site_occupancy
_atom_site_symmetry_multiplicity
_atom_site_calc_flag
_atom_site_refinement_flags
_atom_site_disorder_assembly
_atom_site_disorder_group
O1 O 0.0180(3) 0.56656(16) 0.59931(15) 0.0399(9) Uani 1 1 d . . .
O2 O 0.1278(3) 0.59915(16) 0.51063(16) 0.0407(9) Uani 1 1 d . . .
O3 O 0.1905(2) 0.49068(16) 0.46628(17) 0.0416(9) Uani 1 1 d . . .
O4 O 0.1042(2) 0.39059(16) 0.51356(16) 0.0410(9) Uani 1 1 d . . .
O5 O 0.0126(3) 0.44117(16) 0.60380(16) 0.0397(9) Uani 1 1 d . . .
C1 C 0.0427(4) 0.5913(2) 0.6593(2) 0.0323(11) Uani 1 1 d . . .
C2 C 0.0148(3) 0.5619(2) 0.7094(2) 0.0322(11) Uani 1 1 d . . .
C3 C 0.0473(4) 0.5849(2) 0.7686(2) 0.0366(12) Uani 1 1 d . . .
H3 H 0.0319 0.5643 0.8029 0.044 Uiso 1 1 calc R . .
C4 C 0.1026(4) 0.6382(2) 0.7782(2) 0.0356(12) Uani 1 1 d . . .
C5 C 0.1215(4) 0.6691(2) 0.7257(2) 0.0368(12) Uani 1 1 d . . .
H5 H 0.1547 0.7060 0.7311 0.044 Uiso 1 1 calc R . .
C6 C 0.0929(4) 0.6469(2) 0.6660(2) 0.0348(12) Uani 1 1 d . . .
C7 C 0.1344(4) 0.6630(2) 0.8425(2) 0.0402(13) Uani 1 1 d . . .
C8 C 0.1716(5) 0.6243(3) 0.8918(3) 0.0598(17) Uani 1 1 d . . .
H8 H 0.1761 0.5829 0.8849 0.072 Uiso 1 1 calc R . .
C9 C 0.2021(6) 0.6482(3) 0.9515(3) 0.075(2) Uani 1 1 d . . .
H9 H 0.2280 0.6228 0.9843 0.090 Uiso 1 1 calc R . .
C10 C 0.1940(5) 0.7098(3) 0.9619(3) 0.0644(19) Uani 1 1 d . . .
H10 H 0.2142 0.7255 1.0017 0.077 Uiso 1 1 calc R . .
C11 C 0.1565(4) 0.7473(3) 0.9138(3) 0.0492(15) Uani 1 1 d . . .
H11 H 0.1498 0.7885 0.9213 0.059 Uiso 1 1 calc R . .
C12 C 0.1282(4) 0.7250(2) 0.8544(3) 0.0409(13) Uani 1 1 d . . .
H12 H 0.1049 0.7514 0.8218 0.049 Uiso 1 1 calc R . .
C13 C 0.1111(4) 0.6832(2) 0.6096(2) 0.0380(12) Uani 1 1 d . . .
H13A H 0.0570 0.6751 0.5756 0.046 Uiso 1 1 calc R . .
H13B H 0.1083 0.7259 0.6198 0.046 Uiso 1 1 calc R . .
C14 C 0.2092(4) 0.6344(2) 0.5350(2) 0.0344(12) Uani 1 1 d . . .
C15 C 0.2065(4) 0.6719(2) 0.5860(2) 0.0338(11) Uani 1 1 d . . .
C16 C 0.2912(4) 0.7030(2) 0.6103(2) 0.0378(12) Uani 1 1 d . . .
H16 H 0.2916 0.7264 0.6459 0.045 Uiso 1 1 calc R . .
C17 C 0.3770(4) 0.7011(2) 0.5836(2) 0.0377(12) Uani 1 1 d . . .
C18 C 0.3725(4) 0.6679(2) 0.5287(2) 0.0388(12) Uani 1 1 d . . .
H18 H 0.4265 0.6685 0.5082 0.047 Uiso 1 1 calc R . .
C19 C 0.2892(4) 0.6336(2) 0.5033(2) 0.0345(12) Uani 1 1 d . . .
C20 C 0.4660(4) 0.7355(2) 0.6112(3) 0.0469(14) Uani 1 1 d . . .
C21 C 0.4973(5) 0.7380(3) 0.6756(3) 0.0570(16) Uani 1 1 d . . .
H21 H 0.4616 0.7174 0.7016 0.068 Uiso 1 1 calc R . .
C22 C 0.5808(5) 0.7706(4) 0.7017(4) 0.080(2) Uani 1 1 d . . .
H22 H 0.6006 0.7717 0.7448 0.096 Uiso 1 1 calc R . .
C23 C 0.6341(6) 0.8012(4) 0.6635(5) 0.093(3) Uani 1 1 d . . .
H23 H 0.6889 0.8240 0.6808 0.112 Uiso 1 1 calc R . .
C24 C 0.6064(6) 0.7981(4) 0.5998(4) 0.089(3) Uani 1 1 d . . .
H24 H 0.6445 0.8173 0.5743 0.107 Uiso 1 1 calc R . .
C25 C 0.5220(5) 0.7666(3) 0.5730(3) 0.0607(18) Uani 1 1 d . . .
H25 H 0.5027 0.7662 0.5299 0.073 Uiso 1 1 calc R . .
C26 C 0.2830(4) 0.6036(2) 0.4401(2) 0.0379(12) Uani 1 1 d . . .
H26A H 0.2136 0.5995 0.4221 0.046 Uiso 1 1 calc R . .
H26B H 0.3120 0.6311 0.4134 0.046 Uiso 1 1 calc R . .
C27 C -0.0524(4) 0.5075(2) 0.7015(2) 0.0373(12) Uani 1 1 d . A .
H27A H -0.0912 0.5085 0.6598 0.045 Uiso 1 1 calc R . .
H27B H -0.0978 0.5107 0.7308 0.045 Uiso 1 1 calc R . .
C28 C 0.3310(4) 0.5425(2) 0.4373(2) 0.0357(12) Uani 1 1 d . . .
C29 C 0.4217(4) 0.5379(2) 0.4174(2) 0.0353(12) Uani 1 1 d . . .
H29 H 0.4552 0.5733 0.4111 0.042 Uiso 1 1 calc R . .
C30 C 0.4644(4) 0.4827(2) 0.4065(2) 0.0359(12) Uani 1 1 d . . .
C31 C 0.4119(4) 0.4300(2) 0.4169(2) 0.0372(12) Uani 1 1 d . . .
H31 H 0.4385 0.3923 0.4099 0.045 Uiso 1 1 calc R . .
C32 C 0.3215(4) 0.4325(2) 0.4372(2) 0.0343(12) Uani 1 1 d . . .
C33 C 0.5564(4) 0.4804(2) 0.3795(2) 0.0382(12) Uani 1 1 d . . .
C34 C 0.6280(4) 0.5249(3) 0.3916(3) 0.0450(14) Uani 1 1 d . . .
H34 H 0.6206 0.5558 0.4195 0.054 Uiso 1 1 calc R . .
C35 C 0.7105(4) 0.5245(3) 0.3628(3) 0.0523(15) Uani 1 1 d . . .
H35 H 0.7574 0.5551 0.3717 0.063 Uiso 1 1 calc R . .
C36 C 0.7241(4) 0.4798(3) 0.3217(3) 0.0485(14) Uani 1 1 d . . .
H36 H 0.7792 0.4803 0.3022 0.058 Uiso 1 1 calc R . .
C37 C 0.6547(4) 0.4337(3) 0.3094(3) 0.0452(14) Uani 1 1 d . . .
H37 H 0.6638 0.4025 0.2822 0.054 Uiso 1 1 calc R . .
C38 C 0.5711(4) 0.4342(2) 0.3379(2) 0.0411(13) Uani 1 1 d . . .
H38 H 0.5245 0.4034 0.3292 0.049 Uiso 1 1 calc R . .
C39 C 0.2645(4) 0.3751(2) 0.4429(2) 0.0365(12) Uani 1 1 d . . .
H39A H 0.2903 0.3439 0.4187 0.044 Uiso 1 1 calc R . .
H39B H 0.1963 0.3821 0.4236 0.044 Uiso 1 1 calc R . .
C40 C 0.1835(3) 0.3543(2) 0.5387(2) 0.0325(11) Uani 1 1 d . . .
C41 C 0.2647(4) 0.3499(2) 0.5084(2) 0.0345(12) Uani 1 1 d . . .
C42 C 0.3444(4) 0.3146(2) 0.5368(2) 0.0384(12) Uani 1 1 d . . .
H42 H 0.4002 0.3122 0.5181 0.046 Uiso 1 1 calc R . .
C43 C 0.3435(4) 0.2829(2) 0.5921(3) 0.0391(12) Uani 1 1 d . . .
C44 C 0.2570(4) 0.2851(2) 0.6174(2) 0.0385(12) Uani 1 1 d . . .
H44 H 0.2534 0.2625 0.6530 0.046 Uiso 1 1 calc R . .
C45 C 0.1760(4) 0.3200(2) 0.5914(2) 0.0329(11) Uani 1 1 d . . .
C46 C 0.4282(4) 0.2447(3) 0.6193(3) 0.0504(15) Uani 1 1 d . . .
C47 C 0.5238(4) 0.2654(4) 0.6225(3) 0.072(2) Uani 1 1 d . . .
H47 H 0.5346 0.3045 0.6092 0.087 Uiso 1 1 calc R . .
C48 C 0.6041(5) 0.2287(5) 0.6451(4) 0.097(3) Uani 1 1 d . . .
H48 H 0.6678 0.2427 0.6449 0.117 Uiso 1 1 calc R . .
C49 C 0.5903(5) 0.1724(4) 0.6676(4) 0.092(3) Uani 1 1 d . . .
H49 H 0.6445 0.1486 0.6838 0.110 Uiso 1 1 calc R . .
C50 C 0.4960(6) 0.1505(4) 0.6663(4) 0.080(2) Uani 1 1 d . . .
H50 H 0.4863 0.1121 0.6817 0.096 Uiso 1 1 calc R . .
C51 C 0.4152(5) 0.1866(3) 0.6417(3) 0.0632(18) Uani 1 1 d . . .
H51 H 0.3515 0.1716 0.6402 0.076 Uiso 1 1 calc R . .
C52 C 0.0791(4) 0.3162(2) 0.6156(2) 0.0358(12) Uani 1 1 d . . .
H52A H 0.0266 0.3256 0.5811 0.043 Uiso 1 1 calc R . .
H52B H 0.0701 0.2743 0.6271 0.043 Uiso 1 1 calc R . .
C53 C 0.0269(4) 0.4135(2) 0.6622(2) 0.0339(11) Uani 1 1 d . A .
C54 C 0.0643(4) 0.3554(2) 0.6701(2) 0.0359(12) Uani 1 1 d . . .
C55 C 0.0817(5) 0.3323(3) 0.7301(3) 0.0561(16) Uani 1 1 d . A .
H55 H 0.1082 0.2935 0.7363 0.067 Uiso 1 1 calc R . .
C56 C 0.0613(6) 0.3644(3) 0.7815(3) 0.072(2) Uani 1 1 d . . .
C57 C 0.2826(4) 0.4892(2) 0.4478(2) 0.0333(11) Uani 1 1 d . . .
C58 C -0.0008(4) 0.4466(2) 0.7109(2) 0.0401(13) Uani 1 1 d . . .
C59 C 0.0189(5) 0.4212(3) 0.7704(3) 0.0580(17) Uani 1 1 d . A .
H59 H 0.0030 0.4432 0.8038 0.070 Uiso 1 1 calc R . .
C60 C 0.1076(9) 0.3425(6) 0.8458(6) 0.038(3) Uani 0.50 1 d P A 1
C60A C 0.0513(12) 0.3368(5) 0.8463(6) 0.042(3) Uani 0.50 1 d P A 2
C61 C 0.1024(5) 0.2861(3) 0.8623(3) 0.0643(19) Uani 1 1 d . . .
H61 H 0.0842 0.2576 0.8310 0.077 Uiso 1 1 calc R A 1
C62 C 0.1220(5) 0.2658(4) 0.9234(4) 0.069(2) Uani 1 1 d . A .
H62 H 0.1127 0.2248 0.9306 0.083 Uiso 1 1 calc R B 1
C63 C 0.1511(9) 0.2987(7) 0.9689(6) 0.050(3) Uani 0.50 1 d P A 1
H63 H 0.1651 0.2835 1.0093 0.060 Uiso 0.50 1 calc PR A 1
C63A C 0.0720(14) 0.2941(6) 0.9673(7) 0.074(4) Uani 0.50 1 d P A 2
H63A H 0.0889 0.2852 1.0096 0.089 Uiso 0.50 1 calc PR A 2
C64 C 0.1612(9) 0.3584(5) 0.9562(5) 0.050(3) Uani 0.50 1 d P A 1
H64 H 0.1829 0.3852 0.9887 0.060 Uiso 0.50 1 calc PR A 1
C64A C -0.0020(11) 0.3351(7) 0.9466(6) 0.065(4) Uani 0.50 1 d P A 2
H64A H -0.0436 0.3483 0.9733 0.078 Uiso 0.50 1 calc PR A 2
C65 C 0.1393(9) 0.3801(5) 0.8952(5) 0.041(3) Uani 0.50 1 d P A 1
H65 H 0.1465 0.4212 0.8878 0.050 Uiso 0.50 1 calc PR A 1
C65A C -0.0146(10) 0.3566(6) 0.8857(6) 0.062(3) Uani 0.50 1 d P A 2
H65A H -0.0653 0.3836 0.8711 0.074 Uiso 0.50 1 calc PR A 2
C100 C 0.3456(6) 0.8750(3) 0.6593(3) 0.048(3) Uiso 0.50 1 d PG C 1
C101 C 0.2490(6) 0.8552(4) 0.6404(3) 0.065(4) Uiso 0.50 1 d PG C 1
C102 C 0.1850(5) 0.8520(4) 0.6833(3) 0.076(4) Uiso 0.50 1 d PG C 1
C103 C 0.2176(6) 0.8685(3) 0.7451(4) 0.079(4) Uiso 0.50 1 d PG C 1
C104 C 0.3142(7) 0.8883(4) 0.7640(3) 0.067(5) Uiso 0.50 1 d PG C 1
C105 C 0.3782(5) 0.8915(4) 0.7211(4) 0.066(4) Uiso 0.50 1 d PG C 1
C106 C -0.093(2) 0.5579(9) 0.9122(10) 0.125(12) Uiso 0.50 1 d PG C 1
C107 C -0.1662(9) 0.5683(6) 0.8583(5) 0.147(9) Uiso 0.50 1 d PG C 1
C108 C -0.1416(7) 0.6250(6) 0.8378(5) 0.056(4) Uiso 0.50 1 d PG C 1
C109 C -0.1911(9) 0.6478(4) 0.7814(6) 0.100(5) Uiso 0.50 1 d PG C 1
C110 C -0.2654(8) 0.6139(5) 0.7456(4) 0.083(5) Uiso 0.50 1 d PG C 1
C111 C -0.2900(7) 0.5572(5) 0.7661(5) 0.087(5) Uiso 0.50 1 d PG C 1
C112 C -0.2405(10) 0.5344(4) 0.8225(6) 0.086(6) Uiso 0.50 1 d PG C 1
C114 C 0.3771(17) 0.5254(8) 0.9517(9) 0.107(12) Uiso 0.25 1 d PG D 2
C115 C 0.318(2) 0.4873(8) 0.9807(9) 0.140(17) Uiso 0.25 1 d PG D 2
C116 C 0.2517(15) 0.4483(7) 0.9450(11) 0.089(10) Uiso 0.25 1 d PG D 2
C117 C 0.2441(17) 0.4473(7) 0.8805(10) 0.116(13) Uiso 0.25 1 d PG D 2
C118 C 0.3030(19) 0.4854(7) 0.8516(9) 0.092(10) Uiso 0.25 1 d PG D 2
C119 C 0.3695(12) 0.5244(7) 0.8872(10) 0.18(2) Uiso 0.25 1 d PG D 2
C120 C 0.4816(16) 0.9149(7) 0.7410(9) 0.110(6) Uiso 0.50 1 d PG C 1
C200 C -0.1162(9) 0.5635(7) 0.9064(7) 0.20(5) Uiso 0.25 1 d PG E 2
C201 C -0.0980(9) 0.6211(6) 0.8849(5) 0.023(4) Uiso 0.25 1 d PG E 2
C202 C -0.1462(7) 0.6403(5) 0.8267(6) 0.026(5) Uiso 0.25 1 d PG E 2
C203 C -0.2126(9) 0.6020(7) 0.7900(6) 0.047(6) Uiso 0.25 1 d PG E 2
C204 C -0.2308(11) 0.5445(7) 0.8115(7) 0.082(12) Uiso 0.25 1 d PG E 2
C205 C -0.1826(10) 0.5253(5) 0.8697(8) 0.091(10) Uiso 0.25 1 d PG E 2
C206 C 0.5343(17) 0.9464(12) 0.6799(14) 0.081(9) Uiso 0.25 1 d PG E 2
C207 C 0.4456(8) 0.9175(6) 0.6895(6) 0.056(6) Uiso 0.25 1 d PG E 2
C208 C 0.3853(9) 0.8921(6) 0.6381(5) 0.032(4) Uiso 0.25 1 d PG E 2
C209 C 0.2977(8) 0.8637(5) 0.6452(5) 0.019(4) Uiso 0.25 1 d PG E 2
C210 C 0.2703(8) 0.8608(5) 0.7037(5) 0.067(7) Uiso 0.25 1 d PG E 2
C211 C 0.3306(12) 0.8862(8) 0.7551(5) 0.088(13) Uiso 0.25 1 d PG E 2
C212 C 0.4183(11) 0.9146(8) 0.7480(5) 0.058(7) Uiso 0.25 1 d PG E 2
C213 C -0.243(2) 0.6421(17) 0.7262(19) 0.125(15) Uiso 0.25 1 d PG E 2

loop_
_atom_site_aniso_label
_atom_site_aniso_U_11
_atom_site_aniso_U_22
_atom_site_aniso_U_33
_atom_site_aniso_U_23
_atom_site_aniso_U_13
_atom_site_aniso_U_12
O1 0.045(2) 0.044(2) 0.0287(19) -0.0011(16) 0.0022(16) -0.0012(17)
O2 0.037(2) 0.046(2) 0.037(2) -0.0062(17) 0.0008(16) -0.0042(17)
O3 0.0342(19) 0.050(2) 0.042(2) 0.0017(17) 0.0089(17) 0.0013(17)
O4 0.037(2) 0.047(2) 0.037(2) 0.0032(17) 0.0014(16) 0.0100(17)
O5 0.045(2) 0.040(2) 0.0324(19) 0.0047(16) 0.0040(16) 0.0023(17)
C1 0.034(3) 0.034(3) 0.027(3) -0.002(2) 0.001(2) 0.006(2)
C2 0.032(3) 0.033(3) 0.032(3) 0.001(2) 0.006(2) 0.001(2)
C3 0.042(3) 0.040(3) 0.030(3) 0.001(2) 0.012(2) 0.006(2)
C4 0.039(3) 0.034(3) 0.035(3) -0.005(2) 0.011(2) 0.005(2)
C5 0.039(3) 0.035(3) 0.038(3) -0.009(2) 0.010(2) -0.001(2)
C6 0.032(3) 0.032(3) 0.040(3) 0.000(2) 0.007(2) 0.005(2)
C7 0.038(3) 0.045(3) 0.038(3) -0.003(3) 0.010(2) -0.001(2)
C8 0.092(5) 0.049(4) 0.038(3) -0.007(3) 0.010(3) -0.005(3)
C9 0.110(6) 0.071(5) 0.040(4) -0.003(3) 0.005(4) -0.003(4)
C10 0.080(5) 0.068(5) 0.047(4) -0.022(3) 0.016(4) -0.017(4)
C11 0.046(3) 0.052(4) 0.051(4) -0.019(3) 0.013(3) -0.005(3)
C12 0.033(3) 0.042(3) 0.047(3) -0.012(3) 0.008(2) -0.003(2)
C13 0.042(3) 0.032(3) 0.038(3) 0.001(2) 0.001(2) 0.000(2)
C14 0.035(3) 0.029(3) 0.037(3) 0.008(2) 0.000(2) -0.003(2)
C15 0.038(3) 0.032(3) 0.031(3) 0.005(2) 0.004(2) 0.001(2)
C16 0.049(3) 0.031(3) 0.034(3) 0.002(2) 0.010(2) -0.002(2)
C17 0.040(3) 0.028(3) 0.044(3) 0.005(2) 0.005(3) -0.003(2)
C18 0.034(3) 0.039(3) 0.044(3) 0.010(2) 0.007(2) 0.004(2)
C19 0.040(3) 0.031(3) 0.032(3) 0.005(2) 0.006(2) 0.004(2)
C20 0.042(3) 0.036(3) 0.062(4) -0.005(3) 0.005(3) 0.001(3)
C21 0.053(4) 0.051(4) 0.061(4) -0.003(3) -0.006(3) -0.006(3)
C22 0.056(4) 0.080(5) 0.096(6) -0.031(5) -0.009(4) -0.004(4)
C23 0.048(4) 0.108(7) 0.124(8) -0.046(6) 0.018(5) -0.029(4)
C24 0.062(5) 0.108(7) 0.108(7) -0.043(5) 0.041(5) -0.038(5)
C25 0.058(4) 0.052(4) 0.078(5) -0.017(3) 0.028(4) -0.014(3)
C26 0.039(3) 0.035(3) 0.040(3) 0.001(2) 0.008(2) 0.001(2)
C27 0.038(3) 0.038(3) 0.036(3) 0.000(2) 0.009(2) 0.000(2)
C28 0.037(3) 0.035(3) 0.033(3) 0.001(2) 0.003(2) 0.002(2)
C29 0.040(3) 0.036(3) 0.029(3) 0.000(2) 0.005(2) -0.003(2)
C30 0.039(3) 0.039(3) 0.029(3) 0.001(2) 0.004(2) 0.000(2)
C31 0.041(3) 0.035(3) 0.035(3) 0.004(2) 0.005(2) 0.005(2)
C32 0.039(3) 0.038(3) 0.025(2) 0.000(2) 0.002(2) -0.002(2)
C33 0.039(3) 0.036(3) 0.040(3) 0.004(2) 0.008(2) 0.002(2)
C34 0.043(3) 0.048(3) 0.043(3) -0.005(3) 0.006(3) -0.004(3)
C35 0.045(3) 0.053(4) 0.060(4) -0.012(3) 0.012(3) -0.013(3)
C36 0.038(3) 0.055(4) 0.053(4) 0.005(3) 0.010(3) 0.001(3)
C37 0.045(3) 0.044(3) 0.048(3) -0.004(3) 0.014(3) 0.006(3)
C38 0.043(3) 0.036(3) 0.045(3) 0.002(2) 0.009(3) 0.002(2)
C39 0.042(3) 0.033(3) 0.035(3) 0.001(2) 0.008(2) 0.002(2)
C40 0.033(3) 0.026(3) 0.036(3) -0.003(2) -0.002(2) 0.001(2)
C41 0.038(3) 0.030(3) 0.035(3) -0.002(2) 0.006(2) -0.001(2)
C42 0.031(3) 0.043(3) 0.042(3) 0.001(2) 0.007(2) -0.001(2)
C43 0.034(3) 0.039(3) 0.044(3) 0.004(2) 0.006(2) -0.002(2)
C44 0.041(3) 0.040(3) 0.034(3) 0.007(2) 0.003(2) -0.003(2)
C45 0.034(3) 0.029(3) 0.035(3) 0.000(2) 0.004(2) -0.001(2)
C46 0.041(3) 0.059(4) 0.054(4) 0.015(3) 0.017(3) 0.012(3)
C47 0.037(3) 0.098(6) 0.082(5) 0.049(4) 0.012(3) 0.009(3)
C48 0.044(4) 0.157(9) 0.096(6) 0.076(6) 0.024(4) 0.023(5)
C49 0.058(5) 0.129(7) 0.098(6) 0.054(6) 0.042(4) 0.044(5)
C50 0.075(5) 0.075(5) 0.095(6) 0.043(4) 0.032(4) 0.032(4)
C51 0.048(4) 0.062(4) 0.082(5) 0.029(4) 0.019(3) 0.013(3)
C52 0.040(3) 0.031(3) 0.036(3) -0.001(2) 0.007(2) -0.002(2)
C53 0.037(3) 0.032(3) 0.033(3) -0.001(2) 0.007(2) -0.004(2)
C54 0.038(3) 0.032(3) 0.037(3) 0.000(2) 0.005(2) -0.003(2)
C55 0.090(5) 0.035(3) 0.042(3) 0.000(3) 0.008(3) 0.008(3)
C56 0.139(7) 0.042(4) 0.035(3) 0.004(3) 0.011(4) 0.017(4)
C57 0.033(3) 0.036(3) 0.031(3) 0.001(2) 0.006(2) 0.002(2)
C58 0.049(3) 0.033(3) 0.039(3) -0.001(2) 0.009(3) -0.003(2)
C59 0.109(5) 0.031(3) 0.036(3) 0.000(2) 0.017(3) 0.004(3)
C60 0.019(6) 0.047(8) 0.049(7) 0.005(5) 0.012(6) 0.004(6)
C60A 0.063(9) 0.031(6) 0.031(6) 0.002(5) 0.005(7) 0.005(7)
C61 0.080(5) 0.062(4) 0.056(4) 0.022(3) 0.025(4) 0.029(4)
C62 0.067(4) 0.080(5) 0.066(5) 0.043(4) 0.030(4) 0.025(4)
C63 0.036(7) 0.089(11) 0.024(6) 0.016(6) 0.004(5) 0.001(7)
C63A 0.103(14) 0.051(9) 0.066(10) 0.003(7) 0.004(10) -0.012(9)
C64 0.073(8) 0.047(7) 0.028(6) 0.004(5) 0.006(6) 0.015(6)
C64A 0.079(10) 0.066(9) 0.052(8) 0.003(7) 0.019(7) -0.007(8)
C65 0.065(7) 0.031(6) 0.027(6) 0.001(5) 0.007(5) 0.007(5)
C65A 0.068(8) 0.061(8) 0.061(8) 0.010(7) 0.023(7) 0.009(7)

loop_
_atom_type_symbol
_atom_type_description
_atom_type_scat_dispersion_real
_atom_type_scat_dispersion_imag
_atom_type_scat_source
C C 0.0033 0.0016 'International Tables Vol C Tables 4.2.6.8 and 6.1.1.4'
H H 0.0000 0.0000 'International Tables Vol C Tables 4.2.6.8 and 6.1.1.4'
O O 0.0106 0.0060 'International Tables Vol C Tables 4.2.6.8 and 6.1.1.4'

loop_
_geom_angle_atom_site_label_1
_geom_angle_atom_site_label_2
_geom_angle_atom_site_label_3
_geom_angle
C2 C1 O1 119.9(4)
C2 C1 C6 121.9(4)
O1 C1 C6 118.2(4)
C1 C2 C3 118.3(5)
C1 C2 C27 122.2(4)
C3 C2 C27 119.5(4)
C2 C3 C4 121.9(5)
C5 C4 C3 117.7(5)
C5 C4 C7 121.5(5)
C3 C4 C7 120.7(5)
C6 C5 C4 122.4(5)
C5 C6 C1 117.5(5)
C5 C6 C13 120.9(5)
C1 C6 C13 121.5(4)
C12 C7 C8 118.9(5)
C12 C7 C4 120.9(5)
C8 C7 C4 120.2(5)
C7 C8 C9 119.5(6)
C10 C9 C8 120.2(7)
C11 C10 C9 120.1(6)
C10 C11 C12 120.8(6)
C11 C12 C7 120.5(6)
C15 C13 C6 117.5(4)
O2 C14 C15 120.5(4)
O2 C14 C19 117.1(4)
C15 C14 C19 122.3(5)
C16 C15 C14 117.8(5)
C16 C15 C13 121.0(5)
C14 C15 C13 120.9(5)
C15 C16 C17 122.8(5)
C18 C17 C16 117.1(5)
C18 C17 C20 122.0(5)
C16 C17 C20 120.8(5)
C17 C18 C19 122.3(5)
C14 C19 C18 117.2(5)
C14 C19 C26 121.9(5)
C18 C19 C26 120.5(4)
C21 C20 C25 118.0(6)
C21 C20 C17 121.3(5)
C25 C20 C17 120.8(6)
C22 C21 C20 121.5(7)
C23 C22 C21 119.6(8)
C24 C23 C22 120.1(7)
C23 C24 C25 120.9(7)
C24 C25 C20 119.9(7)
C28 C26 C19 118.1(4)
C2 C27 C58 115.3(4)
C57 C28 C29 117.9(5)
C57 C28 C26 121.7(4)
C29 C28 C26 120.0(5)
C30 C29 C28 123.1(5)
C29 C30 C31 116.9(4)
C29 C30 C33 120.8(4)
C31 C30 C33 122.0(5)
C32 C31 C30 121.9(5)
C31 C32 C57 118.5(5)
C31 C32 C39 119.9(5)
C57 C32 C39 121.4(4)
C34 C33 C38 117.5(5)
C34 C33 C30 121.8(5)
C38 C33 C30 120.6(5)
C33 C34 C35 121.3(5)
C36 C35 C34 121.1(5)
C35 C36 C37 119.2(5)
C36 C37 C38 119.8(5)
C37 C38 C33 121.0(5)
C32 C39 C41 117.7(4)
O4 C40 C41 119.6(4)
O4 C40 C45 118.3(4)
C41 C40 C45 122.0(4)
C40 C41 C42 117.4(5)
C40 C41 C39 122.8(5)
C42 C41 C39 119.3(4)
C43 C42 C41 122.6(5)
C44 C43 C42 117.3(5)
C44 C43 C46 121.9(5)
C42 C43 C46 120.5(5)
C45 C44 C43 122.4(5)
C44 C45 C40 117.9(4)
C44 C45 C52 121.2(4)
C40 C45 C52 120.7(4)
C47 C46 C51 117.7(6)
C47 C46 C43 120.6(5)
C51 C46 C43 121.7(5)
C46 C47 C48 121.1(7)
C49 C48 C47 120.6(7)
C48 C49 C50 120.1(7)
C49 C50 C51 119.4(7)
C46 C51 C50 121.1(6)
C54 C52 C45 119.1(4)
C54 C53 C58 122.5(5)
C54 C53 O5 120.7(4)
C58 C53 O5 116.8(4)
C53 C54 C55 117.4(5)
C53 C54 C52 122.1(5)
C55 C54 C52 120.4(5)
C54 C55 C56 123.0(6)
C59 C56 C55 117.2(6)
C59 C56 C60 123.2(7)
C55 C56 C60 118.0(7)
C59 C56 C60A 114.2(7)
C55 C56 C60A 126.0(7)
C60 C56 C60A 29.6(5)
C28 C57 O3 120.8(4)
C28 C57 C32 121.6(4)
O3 C57 C32 117.5(4)
C53 C58 C59 117.4(5)
C53 C58 C27 123.0(5)
C59 C58 C27 119.5(5)
C56 C59 C58 122.3(5)
C61 C60 C65 112.8(11)
C61 C60 C56 121.8(11)
C65 C60 C56 124.0(11)
C61 C60A C65A 117.6(11)
C61 C60A C56 116.0(10)
C65A C60A C56 126.1(11)
C60 C61 C60A 34.7(6)
C60 C61 C62 124.4(9)
C60A C61 C62 121.9(8)
C63 C62 C61 124.1(9)
C63 C62 C63A 47.7(8)
C61 C62 C63A 117.9(9)
C62 C63 C64 115.9(10)
C64A C63A C62 119.1(13)
C63 C64 C65 120.9(11)
C63A C64A C65A 120.0(13)
C60 C65 C64 121.8(11)
C64A C65A C60A 118.9(13)
C101 C100 C105 120.0
C100 C101 C102 120.0
C103 C102 C101 120.0
C102 C103 C104 120.0
C105 C104 C103 120.0
C104 C105 C100 120.0
C104 C105 C120 120.0(9)
C100 C105 C120 120.0(9)
C108 C107 C112 120.0
C108 C107 C106 103.5(10)
C112 C107 C106 136.0(10)
C107 C108 C109 120.0
C110 C109 C108 120.0
C111 C110 C109 120.0
C112 C111 C110 120.0
C111 C112 C107 120.0
C115 C114 C119 120.0
C114 C115 C116 120.0
C115 C116 C117 120.0
C118 C117 C116 120.0
C117 C118 C119 120.0
C118 C119 C114 120.0
C201 C200 C205 120.0
C200 C201 C202 120.0
C203 C202 C201 120.0
C202 C203 C204 120.0
C202 C203 C213 101.7(11)
C204 C203 C213 138.1(12)
C205 C204 C203 120.0
C204 C205 C200 120.0
C208 C207 C212 120.0
C208 C207 C206 118.1(14)
C212 C207 C206 121.9(15)
C209 C208 C207 120.0
C210 C209 C208 120.0
C209 C210 C211 120.0
C210 C211 C212 120.0
C211 C212 C207 120.0

loop_
_geom_bond_atom_site_label_1
_geom_bond_atom_site_label_2
_geom_bond_distance
O1 C1 1.400(6)
O2 C14 1.390(6)
O3 C57 1.393(6)
O4 C40 1.386(6)
O5 C53 1.393(6)
C1 C2 1.379(7)
C1 C6 1.404(7)
C2 C3 1.384(7)
C2 C27 1.506(7)
C3 C4 1.397(7)
C4 C5 1.391(7)
C4 C7 1.496(7)
C5 C6 1.381(7)
C6 C13 1.520(7)
C7 C12 1.397(7)
C7 C8 1.397(8)
C8 C9 1.399(9)
C9 C10 1.384(10)
C10 C11 1.364(9)
C11 C12 1.376(8)
C13 C15 1.509(7)
C14 C15 1.391(7)
C14 C19 1.395(7)
C15 C16 1.376(7)
C16 C17 1.402(7)
C17 C18 1.393(7)
C17 C20 1.476(8)
C18 C19 1.403(7)
C19 C26 1.515(7)
C20 C21 1.394(9)
C20 C25 1.405(8)
C21 C22 1.390(9)
C22 C23 1.376(12)
C23 C24 1.373(12)
C24 C25 1.390(10)
C26 C28 1.507(7)
C27 C58 1.515(7)
C28 C57 1.389(7)
C28 C29 1.392(7)
C29 C30 1.389(7)
C30 C31 1.408(7)
C30 C33 1.483(7)
C31 C32 1.390(7)
C32 C57 1.396(7)
C32 C39 1.507(7)
C33 C34 1.383(8)
C33 C38 1.401(7)
C34 C35 1.386(8)
C35 C36 1.364(8)
C36 C37 1.390(8)
C37 C38 1.397(7)
C39 C41 1.529(7)
C40 C41 1.394(7)
C40 C45 1.394(7)
C41 C42 1.398(7)
C42 C43 1.393(7)
C43 C44 1.394(7)
C43 C46 1.476(8)
C44 C45 1.391(7)
C45 C52 1.515(7)
C46 C47 1.380(8)
C46 C51 1.395(8)
C47 C48 1.388(9)
C48 C49 1.360(12)
C49 C50 1.379(11)
C50 C51 1.396(9)
C52 C54 1.511(7)
C53 C54 1.382(7)
C53 C58 1.391(7)
C54 C55 1.381(7)
C55 C56 1.393(8)
C56 C59 1.387(9)
C56 C60 1.512(15)
C56 C60A 1.564(14)
C58 C59 1.394(8)
C60 C61 1.300(14)
C60 C65 1.367(17)
C60A C61 1.333(14)
C60A C65A 1.420(19)
C61 C62 1.384(9)
C62 C63 1.238(15)
C62 C63A 1.415(18)
C63 C64 1.359(18)
C63A C64A 1.38(2)
C64 C65 1.394(14)
C64A C65A 1.389(18)
C100 C101 1.3900
C100 C105 1.3900
C101 C102 1.3900
C102 C103 1.3900
C103 C104 1.3900
C104 C105 1.3900
C105 C120 1.50(2)
C106 C107 1.42(3)
C107 C108 1.3900
C107 C112 1.3900
C108 C109 1.3900
C109 C110 1.3900
C110 C111 1.3900
C111 C112 1.3900
C114 C115 1.3900
C114 C119 1.3900
C115 C116 1.3900
C116 C117 1.3900
C117 C118 1.3900
C118 C119 1.3900
C200 C201 1.3900
C200 C205 1.3900
C201 C202 1.3900
C202 C203 1.3900
C203 C204 1.3900
C203 C213 1.64(4)
C204 C205 1.3900
C206 C207 1.422(16)
C207 C208 1.3900
C207 C212 1.3900
C208 C209 1.3900
C209 C210 1.3900
C210 C211 1.3900
C211 C212 1.3900
